data_1574328
loop_
_publ_author_name
'Agati, Milo'
'Romi, Sebastiano'
'Fanetti, Samuele'
'Radacki, Krzysztof'
'Hanfland, Michael'
'Braunschweig, Holger'
'Marder, Todd B.'
'Clark, Stewart J.'
'Friedrich, Alexandra'
'Bini, Roberto'

_publ_section_title
;
 Insights into topochemical versus stress-induced high-pressure reactivity
 of azobenzene by single crystal X-ray diffraction
;
_journal_issue 21
_journal_name_full 'Chemical Science'
_journal_page_first 9240
_journal_page_last 9254
_journal_paper_doi 10.1039/D5SC00432B
_journal_volume 16
_journal_year 2025
_chemical_formula_moiety 'C12 H10 N2'
_chemical_formula_sum 'C12 H10 N2'
_chemical_formula_weight 182.22
_chemical_name_systematic trans-azobenzene
_space_group_crystal_system monoclinic
_space_group_IT_number 14
_space_group_name_Hall '-P 2ybc'
_space_group_name_H-M_alt 'P 1 21/c 1'
_atom_sites_solution_hydrogens geom
_atom_sites_solution_primary dual
_atom_sites_solution_secondary difmap
_audit_creation_date 2023-03-15
_audit_creation_method 'CIF-fill 1.3q (K.Radacki, 2005-22)'
_audit_update_record
;
2024-02-29 deposited with the CCDC.	2025-04-04 downloaded from the CCDC.
;
_cell_angle_alpha 90
_cell_angle_beta 112.44(5)
_cell_angle_gamma 90
_cell_formula_units_Z 4
_cell_length_a 14.890(10)
_cell_length_b 5.6496(3)
_cell_length_c 11.905(3)
_cell_measurement_pressure 541000
_cell_measurement_reflns_used 476
_cell_measurement_temperature 298(2)
_cell_measurement_theta_max 20.9890
_cell_measurement_theta_min 1.9690
_cell_volume 925.6(7)
_computing_cell_refinement 'CrysAlisPro 1.171.42.58a (Rigaku OD, 2022)'
_computing_data_collection 'ESRF ID15B beamline software'
_computing_data_reduction 'CrysAlisPro 1.171.42.58a (Rigaku OD, 2022)'
_computing_molecular_graphics 'ShelXLe (Huebschle et all, 2011)'
_computing_publication_material 'SHELXL-2018/3 (Sheldrick, 2018)'
_computing_structure_refinement 'SHELXL-2018/3 (Sheldrick, 2018)'
_computing_structure_solution 'SHELXT 2014/5 (Sheldrick, 2014)'
_diffrn_ambient_environment He
_diffrn_ambient_pressure 541000
_diffrn_ambient_temperature 298(2)
_diffrn_detector HPA
_diffrn_detector_area_resol_mean 13.3333
_diffrn_detector_type 'EIGER2 X 9M CdTe'
_diffrn_measured_fraction_theta_full 0.347
_diffrn_measured_fraction_theta_max 0.207
_diffrn_measurement_details
;
 List of Runs (angles in degrees, time in seconds):
 --------------------------------------------------------------------------
  1  \w    -33.00  32.00   0.50    0.50    --    0.00   0.00   0.00  130
;
_diffrn_measurement_device 'single-axis goniometer'
_diffrn_measurement_device_type 'in-house developed goniometer'
_diffrn_measurement_method '\w scan'
_diffrn_orient_matrix_type
;
 CrysAlisPro convention (1999,Acta A55,543-557)
;
_diffrn_orient_matrix_UB_11 0.0295648939
_diffrn_orient_matrix_UB_12 0.0061770604
_diffrn_orient_matrix_UB_13 0.0174259065
_diffrn_orient_matrix_UB_21 -0.0034531889
_diffrn_orient_matrix_UB_22 0.0193760361
_diffrn_orient_matrix_UB_23 0.0312854261
_diffrn_orient_matrix_UB_31 0.0016510905
_diffrn_orient_matrix_UB_32 -0.0696409015
_diffrn_orient_matrix_UB_33 0.0102498841
_diffrn_radiation_monochromator 'Si(111) Bragg monochromator'
_diffrn_radiation_probe x-ray
_diffrn_radiation_type synchrotron
_diffrn_radiation_wavelength 0.410
_diffrn_reflns_av_R_equivalents 0.0230
_diffrn_reflns_av_unetI/netI 0.0460
_diffrn_reflns_Laue_measured_fraction_full 0.347
_diffrn_reflns_Laue_measured_fraction_max 0.207
_diffrn_reflns_limit_h_max 17
_diffrn_reflns_limit_h_min -19
_diffrn_reflns_limit_k_max 8
_diffrn_reflns_limit_k_min -8
_diffrn_reflns_limit_l_max 19
_diffrn_reflns_limit_l_min -18
_diffrn_reflns_number 4254
_diffrn_reflns_point_group_measured_fraction_full 0.347
_diffrn_reflns_point_group_measured_fraction_max 0.207
_diffrn_reflns_theta_full 14.241
_diffrn_reflns_theta_max 21.427
_diffrn_reflns_theta_min 1.974
_diffrn_source synchrotron
_diffrn_source_type 'ESRF EBS (Extremely Brilliant Source)'
_exptl_absorpt_coefficient_mu 0.036
_exptl_absorpt_correction_T_max 1.00000
_exptl_absorpt_correction_T_min 0.39330
_exptl_absorpt_correction_type multi-scan
_exptl_absorpt_process_details
;
 CrysAlisPro 1.171.42.58a (Rigaku Oxford Diffraction, 2022) Empirical 
 absorption correction using spherical harmonics, implemented in SCALE3 
 ABSPACK scaling algorithm.
;
_exptl_crystal_colour orange
_exptl_crystal_density_diffrn 1.308
_exptl_crystal_description plate
_exptl_crystal_F_000 384
_exptl_crystal_preparation
;
 Crystals were grown from saturated solution. For data collection the crystal 
 was mounted in a diamond-anvil cell.
;
_refine_diff_density_max 0.224
_refine_diff_density_min -0.181
_refine_diff_density_rms 0.038
_refine_ls_extinction_method none
_refine_ls_goodness_of_fit_ref 1.058
_refine_ls_hydrogen_treatment constr
_refine_ls_matrix_type full
_refine_ls_number_parameters 138
_refine_ls_number_reflns 4254
_refine_ls_number_restraints 96
_refine_ls_restrained_S_all 1.047
_refine_ls_R_factor_all 0.0746
_refine_ls_R_factor_gt 0.0579
_refine_ls_shift/su_max 0.000
_refine_ls_shift/su_mean 0.000
_refine_ls_structure_factor_coef Fsqd
_refine_ls_weighting_details
;
 w=1/[\s^2^(Fo^2^)+(0.1023P)^2^+0.0168P] where P=(Fo^2^+2Fc^2^)/3
;
_refine_ls_weighting_scheme calc
_refine_ls_wR_factor_gt 0.1579
_refine_ls_wR_factor_ref 0.1700
_reflns_Friedel_coverage 0.000
_reflns_number_gt 3205
_reflns_number_total 4254
_reflns_threshold_expression 'I > 2\s(I)'
_cod_data_source_file d5sc00432b3.cif
_cod_data_source_block AZO_0p5GPa
_cod_depositor_comments 'Adding full bibliography for 1574311--1574352.cif.'
_cod_original_sg_symbol_H-M 'P 21/c'
_cod_database_code 1574328
_shelx_shelxl_version_number 2018/3
_shelx_space_group_comment
;
 The symmetry employed for this shelxl refinement is uniquely defined by the 
 following loop, which should always be used as a source of symmetry 
 information in preference to the above space-group names. They are only 
 intended as comments.
;

loop_
_space_group_symop_operation_xyz
'x, y, z'
'-x, y+1/2, -z+1/2'
'-x, -y, -z'
'x, -y-1/2, z-1/2'

loop_
_atom_site_label
_atom_site_type_symbol
_atom_site_fract_x
_atom_site_fract_y
_atom_site_fract_z
_atom_site_U_iso_or_equiv
_atom_site_adp_type
_atom_site_occupancy
_atom_site_site_symmetry_order
_atom_site_calc_flag
_atom_site_refinement_flags_posn
_atom_site_refinement_flags_adp
_atom_site_refinement_flags_occupancy
_atom_site_disorder_assembly
_atom_site_disorder_group
N1 N 0.4891(3) 0.1049(3) 0.5045(2) 0.0353(10) Uani 1 1 d . U . . .
C1 C 0.4323(3) 0.1377(3) 0.5761(2) 0.0304(11) Uani 1 1 d . U . . .
C2 C 0.3834(3) 0.3517(3) 0.5623(2) 0.0360(12) Uani 1 1 d . U . . .
H2 H 0.388984 0.464726 0.508534 0.043 Uiso 1 1 calc R U . . .
C3 C 0.3264(3) 0.3973(4) 0.6280(3) 0.0414(13) Uani 1 1 d . U . . .
H3 H 0.292188 0.538832 0.616764 0.050 Uiso 1 1 calc R U . . .
C4 C 0.3201(3) 0.2311(4) 0.7111(3) 0.0413(14) Uani 1 1 d . U . . .
H4 H 0.282159 0.261625 0.755918 0.050 Uiso 1 1 calc R U . . .
C5 C 0.3707(3) 0.0207(4) 0.7265(3) 0.0386(13) Uani 1 1 d . U . . .
H5 H 0.367299 -0.088666 0.783097 0.046 Uiso 1 1 calc R U . . .
C6 C 0.4262(3) -0.0303(3) 0.6594(2) 0.0323(11) Uani 1 1 d . U . . .
H6 H 0.458994 -0.173738 0.669360 0.039 Uiso 1 1 calc R U . . .
N2A N 0.9689(5) 0.0764(4) 0.9766(6) 0.0434(18) Uani 0.897(15) 1 d . U P A 1
N2B N 0.994(5) -0.086(4) 0.960(5) 0.045(4) Uani 0.103(15) 1 d . U P A 2
C7 C 0.9194(4) 0.0522(4) 0.8481(3) 0.0423(15) Uani 1 1 d . U . . .
C8 C 0.9280(4) -0.1386(4) 0.7777(3) 0.0474(15) Uani 1 1 d . U . . .
H8 H 0.968348 -0.265810 0.813924 0.057 Uiso 1 1 calc R U . . .
C9 C 0.8758(5) -0.1350(5) 0.6543(4) 0.0527(18) Uani 1 1 d . U . . .
H9 H 0.881149 -0.261181 0.607095 0.063 Uiso 1 1 calc R U . . .
C10 C 0.8156(4) 0.0530(5) 0.5992(3) 0.0489(19) Uani 1 1 d . U . . .
H10 H 0.780608 0.053585 0.515683 0.059 Uiso 1 1 calc R U . . .
C11 C 0.8082(4) 0.2412(5) 0.6705(3) 0.0521(17) Uani 1 1 d . U . . .
H11 H 0.768367 0.369214 0.634413 0.063 Uiso 1 1 calc R U . . .
C12 C 0.8591(4) 0.2388(4) 0.7931(3) 0.0510(17) Uani 1 1 d . U . . .
H12 H 0.852934 0.364504 0.840053 0.061 Uiso 1 1 calc R U . . .

loop_
_atom_site_aniso_label
_atom_site_aniso_U_11
_atom_site_aniso_U_22
_atom_site_aniso_U_33
_atom_site_aniso_U_23
_atom_site_aniso_U_13
_atom_site_aniso_U_12
N1 0.042(3) 0.0335(8) 0.0358(14) 0.0005(6) 0.021(2) 0.0032(9)
C1 0.032(4) 0.0310(9) 0.0288(15) -0.0023(7) 0.013(2) -0.0003(9)
C2 0.039(4) 0.0337(10) 0.0363(17) 0.0019(7) 0.015(2) 0.0043(10)
C3 0.043(4) 0.0365(11) 0.049(2) -0.0037(8) 0.022(3) 0.0063(11)
C4 0.041(5) 0.0475(12) 0.0423(19) -0.0074(9) 0.023(3) -0.0014(12)
C5 0.041(4) 0.0438(11) 0.0349(18) 0.0009(8) 0.019(3) -0.0038(12)
C6 0.032(4) 0.0331(9) 0.0319(16) 0.0010(7) 0.013(2) 0.0011(10)
N2A 0.047(5) 0.0455(12) 0.038(3) 0.0022(10) 0.016(4) 0.0074(13)
N2B 0.048(8) 0.050(5) 0.037(6) 0.003(5) 0.015(7) 0.005(5)
C7 0.038(5) 0.0531(13) 0.037(2) 0.0051(9) 0.016(3) -0.0022(14)
C8 0.043(5) 0.0487(13) 0.052(2) 0.0046(10) 0.019(3) 0.0030(13)
C9 0.053(6) 0.0558(15) 0.055(2) -0.0108(12) 0.027(4) -0.0042(16)
C10 0.039(6) 0.0702(18) 0.034(2) 0.0025(11) 0.010(4) -0.0053(17)
C11 0.050(6) 0.0563(15) 0.052(2) 0.0132(11) 0.021(3) 0.0111(16)
C12 0.060(6) 0.0509(13) 0.048(2) 0.0007(10) 0.026(3) 0.0041(15)

loop_
_atom_type_symbol
_atom_type_description
_atom_type_scat_dispersion_real
_atom_type_scat_dispersion_imag
_atom_type_scat_source
N N 0.0000 0.0000 'International Tables Vol C Tables 4.2.6.8 and 6.1.1.4'
C C 0.0006 0.0010 'International Tables Vol C Tables 4.2.6.8 and 6.1.1.4'
H H -0.0001 0.0005 'International Tables Vol C Tables 4.2.6.8 and 6.1.1.4'

loop_
_geom_angle_atom_site_label_1
_geom_angle_atom_site_label_2
_geom_angle_atom_site_label_3
_geom_angle
_geom_angle_site_symmetry_1
_geom_angle_site_symmetry_3
_geom_angle_publ_flag
N1 N1 C1 114.2(2) 3_656 . ?
C2 C1 C6 120.1(2) . . ?
C2 C1 N1 116.57(16) . . ?
C6 C1 N1 123.3(2) . . ?
C3 C2 C1 120.23(18) . . ?
C3 C2 H2 119.9 . . ?
C1 C2 H2 119.9 . . ?
C2 C3 C4 120.0(2) . . ?
C2 C3 H3 120.0 . . ?
C4 C3 H3 120.0 . . ?
C5 C4 C3 119.6(2) . . ?
C5 C4 H4 120.2 . . ?
C3 C4 H4 120.2 . . ?
C4 C5 C6 121.26(19) . . ?
C4 C5 H5 119.4 . . ?
C6 C5 H5 119.4 . . ?
C5 C6 C1 118.9(2) . . ?
C5 C6 H6 120.6 . . ?
C1 C6 H6 120.6 . . ?
N2A N2A C7 114.0(5) 3_757 . ?
N2B N2B C7 96(4) 3_757 . ?
C12 C7 C8 119.8(4) . . ?
C12 C7 N2A 114.3(2) . . ?
C8 C7 N2A 125.9(4) . . ?
C12 C7 N2B 154.2(12) . . ?
C8 C7 N2B 86.0(12) . . ?
C9 C8 C7 118.9(3) . . ?
C9 C8 H8 120.5 . . ?
C7 C8 H8 120.5 . . ?
C8 C9 C10 121.2(2) . . ?
C8 C9 H9 119.4 . . ?
C10 C9 H9 119.4 . . ?
C9 C10 C11 119.0(4) . . ?
C9 C10 H10 120.5 . . ?
C11 C10 H10 120.5 . . ?
C12 C11 C10 120.3(3) . . ?
C12 C11 H11 119.9 . . ?
C10 C11 H11 119.9 . . ?
C11 C12 C7 120.8(2) . . ?
C11 C12 H12 119.6 . . ?
C7 C12 H12 119.6 . . ?

loop_
_geom_bond_atom_site_label_1
_geom_bond_atom_site_label_2
_geom_bond_distance
_geom_bond_site_symmetry_2
_geom_bond_publ_flag
N1 N1 1.244(3) 3_656 ?
N1 C1 1.424(3) . ?
C1 C2 1.389(4) . ?
C1 C6 1.400(2) . ?
C2 C3 1.380(4) . ?
C2 H2 0.9300 . ?
C3 C4 1.392(3) . ?
C3 H3 0.9300 . ?
C4 C5 1.381(4) . ?
C4 H4 0.9300 . ?
C5 C6 1.382(3) . ?
C5 H5 0.9300 . ?
C6 H6 0.9300 . ?
N2A N2A 1.233(11) 3_757 ?
N2A C7 1.429(8) . ?
N2B N2B 1.32(8) 3_757 ?
N2B C7 1.58(5) . ?
C7 C12 1.378(6) . ?
C7 C8 1.401(4) . ?
C8 C9 1.375(6) . ?
C8 H8 0.9300 . ?
C9 C10 1.383(6) . ?
C9 H9 0.9300 . ?
C10 C11 1.391(4) . ?
C10 H10 0.9300 . ?
C11 C12 1.363(6) . ?
C11 H11 0.9300 . ?
C12 H12 0.9300 . ?

loop_
_geom_torsion_atom_site_label_1
_geom_torsion_atom_site_label_2
_geom_torsion_atom_site_label_3
_geom_torsion_atom_site_label_4
_geom_torsion
_geom_torsion_site_symmetry_1
_geom_torsion_site_symmetry_2
_geom_torsion_site_symmetry_3
_geom_torsion_site_symmetry_4
_geom_torsion_publ_flag
N1 N1 C1 C2 -162.5(4) 3_656 . . . ?
N1 N1 C1 C6 19.1(6) 3_656 . . . ?
C6 C1 C2 C3 -1.8(6) . . . . ?
N1 C1 C2 C3 179.7(3) . . . . ?
C1 C2 C3 C4 1.9(6) . . . . ?
C2 C3 C4 C5 -0.4(6) . . . . ?
C3 C4 C5 C6 -1.1(6) . . . . ?
C4 C5 C6 C1 1.2(6) . . . . ?
C2 C1 C6 C5 0.2(5) . . . . ?
N1 C1 C6 C5 178.6(3) . . . . ?
N2A N2A C7 C12 -172.0(5) 3_757 . . . ?
N2A N2A C7 C8 7.8(8) 3_757 . . . ?
N2B N2B C7 C12 -8(7) 3_757 . . . ?
N2B N2B C7 C8 172(4) 3_757 . . . ?
C12 C7 C8 C9 0.2(6) . . . . ?
N2A C7 C8 C9 -179.5(4) . . . . ?
N2B C7 C8 C9 -180.0(16) . . . . ?
C7 C8 C9 C10 0.1(6) . . . . ?
C8 C9 C10 C11 0.1(6) . . . . ?
C9 C10 C11 C12 -0.5(6) . . . . ?
C10 C11 C12 C7 0.8(7) . . . . ?
C8 C7 C12 C11 -0.7(6) . . . . ?
N2A C7 C12 C11 179.1(4) . . . . ?
N2B C7 C12 C11 180(4) . . . . ?
